data_4508115
loop_
_publ_author_name
'Li, Wei-Jin'
'Gao, Shui-Ying'
'Liu, Tian-Fu'
'Han, Li-Wei'
'Lin, Zu-Jin'
'Cao, Rong'

_publ_section_title
;
 In situ growth of metal-organic framework thin films with gas sensing and
 molecule storage properties.
;
_journal_issue 27
_journal_name_full 'Langmuir : the ACS journal of surfaces and colloids'
_journal_page_first 8657
_journal_page_last 8664
_journal_paper_doi 10.1021/la402012d
_journal_volume 29
_journal_year 2013
_chemical_formula_moiety 'C72 H54 Co3 N2 O20'
_chemical_formula_sum 'C72 H54 Co3 N2 O20'
_chemical_formula_weight 1443.96
_chemical_name_common '[Co3(TBTC)2(DMF)2]'
_chemical_name_systematic
; 
 ? 
;
_space_group_IT_number 2
_symmetry_cell_setting triclinic
_symmetry_space_group_name_Hall '-P 1'
_symmetry_space_group_name_H-M 'P -1'
_atom_sites_solution_hydrogens geom
_atom_sites_solution_primary direct
_atom_sites_solution_secondary difmap
_audit_creation_method SHELXL-97
_cell_angle_alpha 87.01(5)
_cell_angle_beta 88.51(5)
_cell_angle_gamma 77.84(7)
_cell_formula_units_Z 1
_cell_length_a 9.749(17)
_cell_length_b 12.66(2)
_cell_length_c 17.06(3)
_cell_measurement_reflns_used 4144
_cell_measurement_temperature 293.1500
_cell_measurement_theta_max 27.4410
_cell_measurement_theta_min 3.1756
_cell_volume 2055(6)
_computing_cell_refinement 'CrystalClear (Rigaku/MSC Inc., 2005)'
_computing_data_collection 'CrystalClear (Rigaku/MSC Inc., 2005)'
_computing_data_reduction 'CrystalClear (Rigaku/MSC Inc., 2005)'
_computing_molecular_graphics 'RIGAKU SHELXTL'
_computing_publication_material 'RIGAKU SHELXTL'
_computing_structure_refinement 'SHELXL-97 (Sheldrick, 1997)'
_computing_structure_solution 'SHELXS-97 (Sheldrick, 1990)'
_diffrn_ambient_temperature 293.1500
_diffrn_detector_area_resol_mean 28.5714
_diffrn_measured_fraction_theta_full 0.908
_diffrn_measured_fraction_theta_max 0.908
_diffrn_measurement_device_type
;
Saturn70 (4x4 bin mode)
;
_diffrn_measurement_method CCD_Profile_fitting
_diffrn_radiation_monochromator graphite
_diffrn_radiation_source 'fine-focus sealed tube'
_diffrn_radiation_type MoK\a
_diffrn_radiation_wavelength 0.71073
_diffrn_reflns_av_R_equivalents 0.0561
_diffrn_reflns_av_sigmaI/netI 0.1041
_diffrn_reflns_limit_h_max 9
_diffrn_reflns_limit_h_min -12
_diffrn_reflns_limit_k_max 16
_diffrn_reflns_limit_k_min -16
_diffrn_reflns_limit_l_max 22
_diffrn_reflns_limit_l_min -22
_diffrn_reflns_number 14145
_diffrn_reflns_theta_full 27.48
_diffrn_reflns_theta_max 27.48
_diffrn_reflns_theta_min 2.08
_diffrn_standards_decay_% none
_exptl_absorpt_coefficient_mu 0.661
_exptl_absorpt_correction_T_max 1.0000
_exptl_absorpt_correction_T_min 0.4295
_exptl_absorpt_correction_type multi-scan
_exptl_absorpt_process_details crystalclear
_exptl_crystal_colour Yellow
_exptl_crystal_density_diffrn 1.167
_exptl_crystal_density_method 'not measured'
_exptl_crystal_description Prism
_exptl_crystal_F_000 741
_exptl_crystal_size_max 0.2000
_exptl_crystal_size_mid 0.2000
_exptl_crystal_size_min 0.2000
_platon_squeeze_details
;
;
_refine_diff_density_max 0.916
_refine_diff_density_min -0.978
_refine_diff_density_rms 0.142
_refine_ls_extinction_method none
_refine_ls_goodness_of_fit_ref 0.855
_refine_ls_hydrogen_treatment constr
_refine_ls_matrix_type full
_refine_ls_number_parameters 442
_refine_ls_number_reflns 8572
_refine_ls_number_restraints 0
_refine_ls_restrained_S_all 0.855
_refine_ls_R_factor_all 0.1281
_refine_ls_R_factor_gt 0.0862
_refine_ls_shift/su_max 0.000
_refine_ls_shift/su_mean 0.000
_refine_ls_structure_factor_coef Fsqd
_refine_ls_weighting_details 'calc w=1/[\s^2^(Fo^2^)+(0.1523P)^2^+0.0000P] where P=(Fo^2^+2Fc^2^)/3'
_refine_ls_weighting_scheme calc
_refine_ls_wR_factor_gt 0.2240
_refine_ls_wR_factor_ref 0.2565
_reflns_number_gt 3867
_reflns_number_total 8572
_reflns_threshold_expression >2sigma(I)
_cod_data_source_file la402012d_si_002.cif
_cod_data_source_block 1
_cod_depositor_comments
;
The following automatic conversions were performed:

'_exptl_absorpt_correction_type' value 'Multi-scan' changed to
'multi-scan' according to
/home/saulius/struct/CIF-dictionaries/cif_core.dic dictionary named
'cif_core.dic' version 2.4.2 from 2011-04-26.

Automatic conversion script
Id: cif_fix_values 1891 2012-01-12 08:04:46Z andrius 
;
_cod_original_sg_symbol_H-M P-1
_cod_database_code 4508115

loop_
_symmetry_equiv_pos_as_xyz
'x, y, z'
'-x, -y, -z'

loop_
_atom_site_label
_atom_site_type_symbol
_atom_site_fract_x
_atom_site_fract_y
_atom_site_fract_z
_atom_site_U_iso_or_equiv
_atom_site_adp_type
_atom_site_occupancy
_atom_site_symmetry_multiplicity
_atom_site_calc_flag
_atom_site_refinement_flags
Co1 Co 0.5000 0.5000 -0.5000 0.0506(3) Uani 1 2 d S
N1 N -0.1948(5) 0.9050(4) -0.5039(3) 0.0785(13) Uani 1 1 d .
Co2 Co 0.19503(7) 0.70586(6) -0.54358(4) 0.0606(3) Uani 1 1 d .
O3 O 0.2082(4) 0.6948(3) -0.4303(2) 0.0740(11) Uani 1 1 d .
O4 O 0.3865(4) 0.5548(3) -0.3957(2) 0.0669(9) Uani 1 1 d .
C6 C -0.0805(7) 0.8287(5) -0.5018(4) 0.0833(17) Uani 1 1 d .
O7 O -0.4854(4) 0.6578(3) 0.4684(2) 0.0704(10) Uani 1 1 d .
O8 O 0.3151(3) 1.5288(3) 0.4316(2) 0.0716(10) Uani 1 1 d .
C8 C -0.2111(8) 1.0041(6) -0.5566(5) 0.110(3) Uani 1 1 d .
C10 C -0.3246(9) 0.8937(8) -0.4547(6) 0.142(4) Uani 1 1 d .
O11 O 0.0261(4) 0.8347(3) -0.5443(2) 0.0770(11) Uani 1 1 d .
O12 O -0.1275(4) 0.8682(3) 0.2082(2) 0.0781(11) Uani 1 1 d .
O15 O 0.2883(4) 0.8135(3) -0.0796(2) 0.0887(13) Uani 1 1 d .
O17 O -0.6572(4) 0.7707(3) 0.4016(2) 0.0805(11) Uani 1 1 d .
O18 O 0.1801(5) 1.2004(3) 0.1836(3) 0.0906(13) Uani 1 1 d .
C20 C 0.3587(7) 0.6693(5) -0.1645(3) 0.089(2) Uani 1 1 d .
H20 H 0.4072 0.6277 -0.1219 0.106 Uiso 1 1 calc R
C22 C 0.1573(5) 0.9587(4) 0.1869(3) 0.0622(13) Uani 1 1 d .
C24 C 0.2913(5) 0.6839(4) -0.3012(3) 0.0607(12) Uani 1 1 d .
C25 C -0.5281(6) 0.7271(4) 0.4137(3) 0.0653(13) Uani 1 1 d .
O27 O 0.1060(4) 1.6097(3) 0.3941(3) 0.0929(14) Uani 1 1 d .
C28 C 0.1845(6) 0.9269(4) 0.0251(3) 0.0638(13) Uani 1 1 d .
C29 C 0.2983(5) 0.6397(5) -0.3817(3) 0.0624(13) Uani 1 1 d .
C30 C 0.1006(5) 0.8764(4) 0.1547(3) 0.0621(13) Uani 1 1 d .
C37 C 0.0760(7) 1.4322(5) 0.3024(5) 0.095(2) Uani 1 1 d .
H37 H -0.0071 1.4850 0.3112 0.114 Uiso 1 1 calc R
C38 C 0.1330(7) 0.9801(6) 0.2754(4) 0.0854(18) Uani 1 1 d .
H38A H 0.1905 0.9207 0.3067 0.128 Uiso 1 1 calc R
H38B H 0.0337 0.9848 0.2890 0.128 Uiso 1 1 calc R
H38C H 0.1595 1.0483 0.2864 0.128 Uiso 1 1 calc R
C40 C 0.2306(5) 1.0207(4) 0.1392(3) 0.0641(13) Uani 1 1 d .
C42 C -0.2818(6) 0.7115(4) 0.3623(3) 0.0687(14) Uani 1 1 d .
H42 H -0.2553 0.6518 0.3989 0.082 Uiso 1 1 calc R
C43 C 0.1154(6) 0.8603(4) 0.0739(3) 0.0681(14) Uani 1 1 d .
C44 C 0.2433(5) 1.0061(4) 0.0559(3) 0.0646(13) Uani 1 1 d .
C45 C 0.2165(6) 0.7878(4) -0.2889(3) 0.0734(16) Uani 1 1 d .
H45 H 0.1665 0.8295 -0.3310 0.088 Uiso 1 1 calc R
C48 C 0.2136(6) 0.8323(5) -0.2150(3) 0.0771(17) Uani 1 1 d .
H48 H 0.1612 0.9035 -0.2079 0.092 Uiso 1 1 calc R
C49 C 0.2849(6) 0.7748(5) -0.1531(3) 0.0736(16) Uani 1 1 d .
C51 C 0.3181(8) 1.0815(6) 0.0043(4) 0.100(2) Uani 1 1 d .
H51A H 0.3296 1.0563 -0.0493 0.150 Uiso 1 1 calc R
H51B H 0.4106 1.0805 0.0260 0.150 Uiso 1 1 calc R
H51C H 0.2618 1.1554 0.0036 0.150 Uiso 1 1 calc R
C53 C -0.2198(6) 0.8294(4) 0.2585(3) 0.0682(14) Uani 1 1 d .
C57 C 0.3206(6) 1.2775(5) 0.2734(4) 0.0813(18) Uani 1 1 d .
H57 H 0.4040 1.2262 0.2619 0.098 Uiso 1 1 calc R
C58 C 0.2009(5) 1.4343(4) 0.3422(4) 0.0693(15) Uani 1 1 d .
C59 C -0.1799(6) 0.7408(4) 0.3118(3) 0.0667(13) Uani 1 1 d .
H59 H -0.0854 0.7017 0.3136 0.080 Uiso 1 1 calc R
C60 C 0.3208(6) 1.3577(5) 0.3267(4) 0.0765(16) Uani 1 1 d .
H60 H 0.4051 1.3596 0.3528 0.092 Uiso 1 1 calc R
C62 C 0.3622(7) 0.6246(5) -0.2370(3) 0.0844(19) Uani 1 1 d .
H62 H 0.4132 0.5528 -0.2435 0.101 Uiso 1 1 calc R
C65 C -0.4222(6) 0.7673(4) 0.3606(3) 0.0660(13) Uani 1 1 d .
C69 C 0.1939(6) 1.2748(5) 0.2372(3) 0.0748(16) Uani 1 1 d .
C71 C 0.2917(6) 1.1058(5) 0.1765(4) 0.0794(17) Uani 1 1 d .
H71A H 0.3290 1.0789 0.2288 0.095 Uiso 1 1 calc R
H71B H 0.3693 1.1238 0.1434 0.095 Uiso 1 1 calc R
C74 C 0.0197(6) 0.8094(5) 0.2078(4) 0.0786(16) Uani 1 1 d .
H74A H 0.0275 0.7366 0.1873 0.094 Uiso 1 1 calc R
H74B H 0.0574 0.8011 0.2616 0.094 Uiso 1 1 calc R
C75 C 0.1887(7) 0.9124(5) -0.0637(3) 0.0780(16) Uani 1 1 d .
H75A H 0.0944 0.9083 -0.0819 0.094 Uiso 1 1 calc R
H75B H 0.2176 0.9747 -0.0918 0.094 Uiso 1 1 calc R
C79 C 0.2066(6) 1.5284(5) 0.3930(3) 0.0698(14) Uani 1 1 d .
C82 C -0.4591(6) 0.8549(5) 0.3059(4) 0.0818(18) Uani 1 1 d .
H82 H -0.5541 0.8929 0.3028 0.098 Uiso 1 1 calc R
C90 C -0.3586(6) 0.8869(5) 0.2560(4) 0.0872(19) Uani 1 1 d .
H90 H -0.3844 0.9477 0.2204 0.105 Uiso 1 1 calc R
C101 C 0.0533(8) 0.7684(6) 0.0385(5) 0.103(2) Uani 1 1 d .
H10A H 0.0095 0.7947 -0.0119 0.154 Uiso 1 1 calc R
H10B H -0.0172 0.7480 0.0749 0.154 Uiso 1 1 calc R
H10C H 0.1289 0.7052 0.0304 0.154 Uiso 1 1 calc R
C106 C 0.0775(7) 1.3524(5) 0.2510(5) 0.099(2) Uani 1 1 d .
H106 H -0.0060 1.3512 0.2238 0.119 Uiso 1 1 calc R

loop_
_atom_site_aniso_label
_atom_site_aniso_U_11
_atom_site_aniso_U_22
_atom_site_aniso_U_33
_atom_site_aniso_U_23
_atom_site_aniso_U_13
_atom_site_aniso_U_12
Co1 0.0459(5) 0.0565(5) 0.0458(5) -0.0065(4) -0.0089(3) -0.0003(4)
N1 0.064(3) 0.090(3) 0.075(3) -0.016(3) -0.011(2) 0.004(3)
Co2 0.0501(4) 0.0733(5) 0.0545(4) -0.0086(3) -0.0111(3) -0.0016(3)
O3 0.061(2) 0.095(3) 0.056(2) -0.0125(19) -0.0111(16) 0.011(2)
O4 0.069(2) 0.075(2) 0.0502(19) -0.0140(17) -0.0022(16) 0.0016(19)
C6 0.076(4) 0.088(4) 0.078(4) 0.001(3) -0.012(3) 0.002(4)
O7 0.069(2) 0.072(2) 0.067(2) 0.0072(19) -0.0047(17) -0.0106(19)
O8 0.049(2) 0.091(2) 0.072(2) -0.0216(19) -0.0203(16) -0.0014(18)
C8 0.105(6) 0.087(5) 0.128(7) 0.013(5) -0.011(5) 0.002(4)
C10 0.096(6) 0.185(9) 0.120(7) 0.019(6) 0.046(5) 0.017(6)
O11 0.053(2) 0.088(3) 0.083(3) -0.016(2) -0.0029(19) 0.0041(19)
O12 0.054(2) 0.088(3) 0.085(3) 0.023(2) -0.0024(18) -0.0053(19)
O15 0.099(3) 0.101(3) 0.048(2) -0.023(2) -0.0126(19) 0.026(2)
O17 0.056(2) 0.090(3) 0.086(3) 0.014(2) -0.0014(18) 0.000(2)
O18 0.092(3) 0.073(2) 0.103(3) -0.024(2) -0.042(2) 0.000(2)
C20 0.103(5) 0.084(4) 0.058(3) -0.009(3) -0.013(3) 0.031(4)
C22 0.050(3) 0.083(3) 0.049(3) -0.007(2) -0.008(2) 0.001(3)
C24 0.061(3) 0.071(3) 0.045(3) -0.001(2) 0.001(2) -0.002(3)
C25 0.057(3) 0.075(3) 0.061(3) -0.002(3) 0.002(2) -0.008(3)
O27 0.069(3) 0.080(3) 0.123(4) -0.036(2) -0.039(2) 0.013(2)
C28 0.070(3) 0.073(3) 0.043(3) -0.012(2) 0.001(2) -0.003(3)
C29 0.049(3) 0.082(3) 0.051(3) -0.009(2) 0.001(2) -0.001(3)
C30 0.046(3) 0.071(3) 0.063(3) -0.002(3) -0.007(2) 0.000(2)
C37 0.067(4) 0.086(4) 0.131(6) -0.041(4) -0.036(4) 0.001(3)
C38 0.081(4) 0.104(4) 0.062(3) -0.006(3) -0.006(3) 0.000(3)
C40 0.060(3) 0.075(3) 0.055(3) -0.017(3) -0.002(2) -0.006(3)
C42 0.060(3) 0.076(3) 0.068(3) 0.013(3) -0.009(2) -0.011(3)
C43 0.067(3) 0.065(3) 0.070(3) -0.010(3) -0.014(3) -0.004(3)
C44 0.058(3) 0.071(3) 0.063(3) -0.009(3) -0.001(2) -0.007(3)
C45 0.087(4) 0.069(3) 0.052(3) -0.007(3) -0.014(3) 0.015(3)
C48 0.090(4) 0.074(3) 0.050(3) -0.009(3) -0.005(3) 0.023(3)
C49 0.079(4) 0.083(4) 0.047(3) -0.013(3) -0.005(2) 0.012(3)
C51 0.093(5) 0.124(5) 0.083(5) 0.020(4) 0.015(4) -0.031(4)
C53 0.059(3) 0.075(3) 0.067(3) 0.012(3) -0.007(2) -0.008(3)
C57 0.057(3) 0.083(4) 0.101(5) -0.032(3) -0.015(3) 0.001(3)
C58 0.053(3) 0.067(3) 0.085(4) -0.017(3) -0.017(3) 0.001(3)
C59 0.052(3) 0.074(3) 0.072(4) 0.000(3) -0.003(2) -0.008(3)
C60 0.068(4) 0.084(4) 0.080(4) -0.019(3) -0.020(3) -0.015(3)
C62 0.102(5) 0.080(4) 0.053(3) -0.007(3) -0.014(3) 0.025(3)
C65 0.059(3) 0.074(3) 0.059(3) 0.005(3) -0.001(2) -0.004(3)
C69 0.079(4) 0.075(4) 0.070(4) -0.017(3) -0.026(3) -0.010(3)
C71 0.067(4) 0.092(4) 0.081(4) -0.020(3) -0.012(3) -0.016(3)
C74 0.061(4) 0.078(4) 0.086(4) 0.016(3) -0.005(3) 0.003(3)
C75 0.093(4) 0.073(3) 0.059(3) -0.011(3) -0.002(3) 0.004(3)
C79 0.065(4) 0.084(4) 0.061(3) -0.002(3) -0.014(2) -0.016(3)
C82 0.054(3) 0.093(4) 0.084(4) 0.022(3) 0.008(3) 0.010(3)
C90 0.057(4) 0.091(4) 0.100(5) 0.038(4) 0.003(3) 0.004(3)
C101 0.091(5) 0.102(5) 0.118(6) -0.036(4) -0.014(4) -0.019(4)
C106 0.081(5) 0.080(4) 0.134(6) -0.038(4) -0.049(4) -0.001(4)

loop_
_atom_type_symbol
_atom_type_description
_atom_type_scat_dispersion_real
_atom_type_scat_dispersion_imag
_atom_type_scat_source
C C 0.0033 0.0016 'International Tables Vol C Tables 4.2.6.8 and 6.1.1.4'
H H 0.0000 0.0000 'International Tables Vol C Tables 4.2.6.8 and 6.1.1.4'
Co Co 0.3494 0.9721 'International Tables Vol C Tables 4.2.6.8 and 6.1.1.4'
N N 0.0061 0.0033 'International Tables Vol C Tables 4.2.6.8 and 6.1.1.4'
O O 0.0106 0.0060 'International Tables Vol C Tables 4.2.6.8 and 6.1.1.4'

loop_
_geom_angle_atom_site_label_1
_geom_angle_atom_site_label_2
_geom_angle_atom_site_label_3
_geom_angle
_geom_angle_site_symmetry_1
_geom_angle_site_symmetry_3
O7 Co1 O7 180.000(1) 2_565 1_654
O7 Co1 O8 93.14(17) 2_565 1_544
O7 Co1 O8 86.86(17) 1_654 1_544
O7 Co1 O8 86.86(17) 2_565 2_675
O7 Co1 O8 93.14(17) 1_654 2_675
O8 Co1 O8 180.00(10) 1_544 2_675
O7 Co1 O4 90.16(17) 2_565 .
O7 Co1 O4 89.84(17) 1_654 .
O8 Co1 O4 92.97(19) 1_544 .
O8 Co1 O4 87.03(19) 2_675 .
O7 Co1 O4 89.84(17) 2_565 2_664
O7 Co1 O4 90.16(17) 1_654 2_664
O8 Co1 O4 87.03(19) 1_544 2_664
O8 Co1 O4 92.97(19) 2_675 2_664
O4 Co1 O4 180.0(2) . 2_664
C6 N1 C8 123.4(6) . .
C6 N1 C10 121.1(6) . .
C8 N1 C10 115.4(6) . .
O3 Co2 O17 114.47(19) . 1_654
O3 Co2 O27 124.0(2) . 1_544
O17 Co2 O27 116.6(2) 1_654 1_544
O3 Co2 O11 94.15(17) . .
O17 Co2 O11 102.0(2) 1_654 .
O27 Co2 O11 96.5(2) 1_544 .
O3 Co2 O8 97.77(15) . 1_544
O17 Co2 O8 92.31(19) 1_654 1_544
O27 Co2 O8 59.30(17) 1_544 1_544
O11 Co2 O8 155.64(15) . 1_544
C29 O3 Co2 134.1(3) . .
C29 O4 Co1 132.3(3) . .
O11 C6 N1 122.1(6) . .
C25 O7 Co1 137.4(4) . 1_456
C79 O8 Co1 170.0(4) . 1_566
C79 O8 Co2 82.6(3) . 1_566
Co1 O8 Co2 105.97(16) 1_566 1_566
C6 O11 Co2 119.4(4) . .
C53 O12 C74 117.8(4) . .
C49 O15 C75 116.5(4) . .
C25 O17 Co2 118.8(4) . 1_456
C69 O18 C71 118.5(4) . .
C62 C20 C49 120.9(6) . .
C62 C20 H20 119.5 . .
C49 C20 H20 119.5 . .
C40 C22 C30 120.2(5) . .
C40 C22 C38 120.7(5) . .
C30 C22 C38 119.1(5) . .
C45 C24 C62 117.7(5) . .
C45 C24 C29 120.0(5) . .
C62 C24 C29 122.3(5) . .
O7 C25 O17 124.5(5) . .
O7 C25 C65 119.2(5) . .
O17 C25 C65 116.3(5) . .
C79 O27 Co2 98.9(4) . 1_566
C44 C28 C43 121.2(4) . .
C44 C28 C75 120.4(5) . .
C43 C28 C75 118.3(5) . .
O4 C29 O3 126.2(5) . .
O4 C29 C24 119.3(5) . .
O3 C29 C24 114.5(4) . .
C43 C30 C22 119.5(5) . .
C43 C30 C74 120.9(5) . .
C22 C30 C74 119.6(5) . .
C106 C37 C58 118.6(6) . .
C106 C37 H37 120.7 . .
C58 C37 H37 120.7 . .
C22 C38 H38A 109.5 . .
C22 C38 H38B 109.5 . .
H38A C38 H38B 109.5 . .
C22 C38 H38C 109.5 . .
H38A C38 H38C 109.5 . .
H38B C38 H38C 109.5 . .
C22 C40 C44 120.4(5) . .
C22 C40 C71 118.3(5) . .
C44 C40 C71 121.3(5) . .
C59 C42 C65 121.9(5) . .
C59 C42 H42 119.0 . .
C65 C42 H42 119.0 . .
C30 C43 C28 119.9(5) . .
C30 C43 C101 119.4(6) . .
C28 C43 C101 120.7(5) . .
C28 C44 C40 118.6(5) . .
C28 C44 C51 122.7(5) . .
C40 C44 C51 118.7(5) . .
C24 C45 C48 120.9(5) . .
C24 C45 H45 119.6 . .
C48 C45 H45 119.6 . .
C49 C48 C45 121.2(5) . .
C49 C48 H48 119.4 . .
C45 C48 H48 119.4 . .
C48 C49 O15 124.4(5) . .
C48 C49 C20 118.4(5) . .
O15 C49 C20 117.2(5) . .
C44 C51 H51A 109.5 . .
C44 C51 H51B 109.5 . .
H51A C51 H51B 109.5 . .
C44 C51 H51C 109.5 . .
H51A C51 H51C 109.5 . .
H51B C51 H51C 109.5 . .
O12 C53 C90 115.7(5) . .
O12 C53 C59 123.7(5) . .
C90 C53 C59 120.6(5) . .
C60 C57 C69 118.2(5) . .
C60 C57 H57 120.9 . .
C69 C57 H57 120.9 . .
C60 C58 C37 119.2(5) . .
C60 C58 C79 120.6(5) . .
C37 C58 C79 119.7(5) . .
C42 C59 C53 118.6(5) . .
C42 C59 H59 120.7 . .
C53 C59 H59 120.7 . .
C58 C60 C57 121.3(5) . .
C58 C60 H60 119.3 . .
C57 C60 H60 119.3 . .
C20 C62 C24 120.9(5) . .
C20 C62 H62 119.6 . .
C24 C62 H62 119.6 . .
C42 C65 C82 118.1(5) . .
C42 C65 C25 119.0(5) . .
C82 C65 C25 122.8(5) . .
C106 C69 O18 116.0(5) . .
C106 C69 C57 120.1(5) . .
O18 C69 C57 123.8(5) . .
O18 C71 C40 107.4(5) . .
O18 C71 H71A 110.2 . .
C40 C71 H71A 110.2 . .
O18 C71 H71B 110.2 . .
C40 C71 H71B 110.2 . .
H71A C71 H71B 108.5 . .
O12 C74 C30 106.6(4) . .
O12 C74 H74A 110.4 . .
C30 C74 H74A 110.4 . .
O12 C74 H74B 110.4 . .
C30 C74 H74B 110.4 . .
H74A C74 H74B 108.6 . .
O15 C75 C28 108.2(4) . .
O15 C75 H75A 110.1 . .
C28 C75 H75A 110.1 . .
O15 C75 H75B 110.1 . .
C28 C75 H75B 110.1 . .
H75A C75 H75B 108.4 . .
O8 C79 O27 119.0(5) . .
O8 C79 C58 120.3(5) . .
O27 C79 C58 120.6(5) . .
C90 C82 C65 120.9(5) . .
C90 C82 H82 119.6 . .
C65 C82 H82 119.6 . .
C82 C90 C53 119.8(6) . .
C82 C90 H90 120.1 . .
C53 C90 H90 120.1 . .
C43 C101 H10A 109.5 . .
C43 C101 H10B 109.5 . .
H10A C101 H10B 109.5 . .
C43 C101 H10C 109.5 . .
H10A C101 H10C 109.5 . .
H10B C101 H10C 109.5 . .
C69 C106 C37 122.5(6) . .
C69 C106 H106 118.7 . .
C37 C106 H106 118.7 . .

loop_
_geom_bond_atom_site_label_1
_geom_bond_atom_site_label_2
_geom_bond_distance
_geom_bond_site_symmetry_2
Co1 O7 2.075(5) 2_565
Co1 O7 2.075(5) 1_654
Co1 O8 2.129(4) 1_544
Co1 O8 2.129(4) 2_675
Co1 O4 2.138(4) .
Co1 O4 2.138(4) 2_664
N1 C6 1.312(8) .
N1 C8 1.488(9) .
N1 C10 1.528(9) .
Co2 O3 1.936(5) .
Co2 O17 1.992(5) 1_654
Co2 O27 1.999(4) 1_544
Co2 O11 2.059(5) .
Co2 O8 2.354(5) 1_544
O3 C29 1.291(6) .
O4 C29 1.256(6) .
C6 O11 1.265(8) .
O7 C25 1.263(7) .
O7 Co1 2.075(5) 1_456
O8 C79 1.262(6) .
O8 Co1 2.129(4) 1_566
O8 Co2 2.354(5) 1_566
O12 C53 1.373(7) .
O12 C74 1.471(7) .
O15 C49 1.374(6) .
O15 C75 1.447(7) .
O17 C25 1.281(7) .
O17 Co2 1.992(5) 1_456
O18 C69 1.375(6) .
O18 C71 1.447(7) .
C20 C62 1.383(8) .
C20 C49 1.399(8) .
C20 H20 0.9500 .
C22 C40 1.389(8) .
C22 C30 1.418(8) .
C22 C38 1.551(8) .
C24 C45 1.387(7) .
C24 C62 1.406(7) .
C24 C29 1.505(7) .
C25 C65 1.506(8) .
O27 C79 1.264(7) .
O27 Co2 1.999(4) 1_566
C28 C44 1.387(8) .
C28 C43 1.412(8) .
C28 C75 1.534(7) .
C30 C43 1.404(8) .
C30 C74 1.526(8) .
C37 C106 1.370(8) .
C37 C58 1.414(8) .
C37 H37 0.9500 .
C38 H38A 0.9800 .
C38 H38B 0.9800 .
C38 H38C 0.9800 .
C40 C44 1.440(7) .
C40 C71 1.510(8) .
C42 C59 1.394(8) .
C42 C65 1.403(8) .
C42 H42 0.9500 .
C43 C101 1.573(8) .
C44 C51 1.546(8) .
C45 C48 1.404(7) .
C45 H45 0.9500 .
C48 C49 1.369(8) .
C48 H48 0.9500 .
C51 H51A 0.9800 .
C51 H51B 0.9800 .
C51 H51C 0.9800 .
C53 C90 1.396(8) .
C53 C59 1.402(8) .
C57 C60 1.399(8) .
C57 C69 1.402(8) .
C57 H57 0.9500 .
C58 C60 1.381(8) .
C58 C79 1.520(8) .
C59 H59 0.9500 .
C60 H60 0.9500 .
C62 H62 0.9500 .
C65 C82 1.405(8) .
C69 C106 1.360(8) .
C71 H71A 0.9900 .
C71 H71B 0.9900 .
C74 H74A 0.9900 .
C74 H74B 0.9900 .
C75 H75A 0.9900 .
C75 H75B 0.9900 .
C82 C90 1.391(8) .
C82 H82 0.9500 .
C90 H90 0.9500 .
C101 H10A 0.9800 .
C101 H10B 0.9800 .
C101 H10C 0.9800 .
C106 H106 0.9500 .

loop_
_geom_torsion_atom_site_label_1
_geom_torsion_atom_site_label_2
_geom_torsion_atom_site_label_3
_geom_torsion_atom_site_label_4
_geom_torsion
_geom_torsion_site_symmetry_1
O17 Co2 O3 C29 -66.2(6) 1_654
O27 Co2 O3 C29 87.9(6) 1_544
O11 Co2 O3 C29 -171.4(5) .
O8 Co2 O3 C29 29.9(6) 1_544
O7 Co1 O4 C29 -144.5(5) 2_565
O7 Co1 O4 C29 35.5(5) 1_654
O8 Co1 O4 C29 -51.3(5) 1_544
O8 Co1 O4 C29 128.7(5) 2_675
O4 Co1 O4 C29 5(100) 2_664
C8 N1 C6 O11 1.0(10) .
C10 N1 C6 O11 177.2(7) .
N1 C6 O11 Co2 -175.2(4) .
O3 Co2 O11 C6 -51.2(5) .
O17 Co2 O11 C6 -167.3(4) 1_654
O27 Co2 O11 C6 73.7(5) 1_544
O8 Co2 O11 C6 68.0(6) 1_544
Co1 O7 C25 O17 65.9(8) 1_456
Co1 O7 C25 C65 -117.5(5) 1_456
Co2 O17 C25 O7 -13.6(8) 1_456
Co2 O17 C25 C65 169.8(4) 1_456
Co1 O4 C29 O3 32.6(9) .
Co1 O4 C29 C24 -148.3(4) .
Co2 O3 C29 O4 -20.7(9) .
Co2 O3 C29 C24 160.2(4) .
C45 C24 C29 O4 166.7(5) .
C62 C24 C29 O4 -11.3(9) .
C45 C24 C29 O3 -14.1(8) .
C62 C24 C29 O3 167.9(6) .
C40 C22 C30 C43 -2.0(7) .
C38 C22 C30 C43 176.6(5) .
C40 C22 C30 C74 -179.7(5) .
C38 C22 C30 C74 -1.2(7) .
C30 C22 C40 C44 3.4(7) .
C38 C22 C40 C44 -175.1(5) .
C30 C22 C40 C71 -178.7(4) .
C38 C22 C40 C71 2.8(7) .
C22 C30 C43 C28 -1.0(7) .
C74 C30 C43 C28 176.8(5) .
C22 C30 C43 C101 179.6(5) .
C74 C30 C43 C101 -2.7(7) .
C44 C28 C43 C30 2.5(8) .
C75 C28 C43 C30 -175.4(5) .
C44 C28 C43 C101 -178.1(5) .
C75 C28 C43 C101 4.0(8) .
C43 C28 C44 C40 -1.0(8) .
C75 C28 C44 C40 176.8(5) .
C43 C28 C44 C51 -179.3(5) .
C75 C28 C44 C51 -1.4(8) .
C22 C40 C44 C28 -1.9(7) .
C71 C40 C44 C28 -179.7(5) .
C22 C40 C44 C51 176.4(5) .
C71 C40 C44 C51 -1.4(8) .
C62 C24 C45 C48 0.8(9) .
C29 C24 C45 C48 -177.3(6) .
C24 C45 C48 C49 0.3(10) .
C45 C48 C49 O15 179.2(6) .
C45 C48 C49 C20 -1.4(10) .
C75 O15 C49 C48 12.3(10) .
C75 O15 C49 C20 -167.2(6) .
C62 C20 C49 C48 1.3(11) .
C62 C20 C49 O15 -179.2(6) .
C74 O12 C53 C90 -179.1(6) .
C74 O12 C53 C59 3.4(8) .
C106 C37 C58 C60 1.5(11) .
C106 C37 C58 C79 173.7(6) .
C65 C42 C59 C53 0.5(9) .
O12 C53 C59 C42 177.4(5) .
C90 C53 C59 C42 0.0(9) .
C37 C58 C60 C57 -0.9(10) .
C79 C58 C60 C57 -173.0(6) .
C69 C57 C60 C58 -1.7(10) .
C49 C20 C62 C24 -0.1(11) .
C45 C24 C62 C20 -0.9(10) .
C29 C24 C62 C20 177.2(6) .
C59 C42 C65 C82 0.3(9) .
C59 C42 C65 C25 176.6(5) .
O7 C25 C65 C42 13.3(8) .
O17 C25 C65 C42 -169.9(5) .
O7 C25 C65 C82 -170.6(6) .
O17 C25 C65 C82 6.2(8) .
C71 O18 C69 C106 -169.5(6) .
C71 O18 C69 C57 14.3(9) .
C60 C57 C69 C106 3.7(10) .
C60 C57 C69 O18 179.7(6) .
C69 O18 C71 C40 159.1(5) .
C22 C40 C71 O18 -81.8(6) .
C44 C40 C71 O18 96.1(6) .
C53 O12 C74 C30 -173.6(5) .
C43 C30 C74 O12 -89.5(6) .
C22 C30 C74 O12 88.2(6) .
C49 O15 C75 C28 166.6(5) .
C44 C28 C75 O15 108.0(6) .
C43 C28 C75 O15 -74.0(7) .
Co1 O8 C79 O27 145.7(19) 1_566
Co2 O8 C79 O27 -4.0(5) 1_566
Co1 O8 C79 C58 -38(2) 1_566
Co2 O8 C79 C58 172.4(5) 1_566
Co2 O27 C79 O8 4.8(6) 1_566
Co2 O27 C79 C58 -171.6(5) 1_566
C60 C58 C79 O8 -11.2(9) .
C37 C58 C79 O8 176.8(6) .
C60 C58 C79 O27 165.2(6) .
C37 C58 C79 O27 -6.9(9) .
C42 C65 C82 C90 -1.5(10) .
C25 C65 C82 C90 -177.6(6) .
C65 C82 C90 C53 2.0(11) .
O12 C53 C90 C82 -178.8(6) .
C59 C53 C90 C82 -1.2(10) .
O18 C69 C106 C37 -179.5(7) .
C57 C69 C106 C37 -3.2(12) .
C58 C37 C106 C69 0.6(12) .

loop_
_platon_squeeze_void_nr
_platon_squeeze_void_average_x
_platon_squeeze_void_average_y
_platon_squeeze_void_average_z
_platon_squeeze_void_volume
_platon_squeeze_void_count_electrons
1 -0.027 0.500 0.000 447.9 0.4
